data_4088021
loop_
_publ_author_name
'Harrison, Daniel J.'
'Daniels, Alex L.'
'Korobkov, Ilia'
'Baker, R. Tom'

_publ_section_title
;
 d10 Nickel Difluorocarbenes and Their Cycloaddition Reactions with
 Tetrafluoroethylene
;
_journal_issue 24
_journal_name_full Organometallics
_journal_page_first 5683
_journal_paper_doi 10.1021/acs.organomet.5b00808
_journal_volume 34
_journal_year 2015
_chemical_formula_sum 'C29 H24 F6 Ni P2'
_chemical_formula_weight 607.13
_space_group_crystal_system monoclinic
_space_group_IT_number 4
_space_group_name_Hall 'P 2yb'
_space_group_name_H-M_alt 'P 1 21 1'
_atom_sites_solution_hydrogens geom
_audit_creation_method SHELXL-2014/7
_cell_angle_alpha 90
_cell_angle_beta 116.7491(11)
_cell_angle_gamma 90
_cell_formula_units_Z 2
_cell_length_a 9.6422(6)
_cell_length_b 15.7842(10)
_cell_length_c 9.7038(6)
_cell_measurement_reflns_used 9546
_cell_measurement_temperature 200(2)
_cell_measurement_theta_max 28.33
_cell_measurement_theta_min 2.35
_cell_volume 1318.82(14)
_computing_cell_refinement 'APEX II, Bruker (2009)'
_computing_data_collection 'APEX II, Bruker (2009)'
_computing_data_reduction 'XPREP, Bruker (2009)'
_computing_molecular_graphics 'SHELXTL, Bruker (2004)'
_computing_publication_material 'SHELXTL, Bruker (2004)'
_computing_structure_refinement 'SHELXL-2014/7 (Sheldrick, 2014)'
_computing_structure_solution 'SHELXS-03 (Sheldrick, 2003)'
_diffrn_ambient_temperature 200(2)
_diffrn_measured_fraction_theta_full 0.991
_diffrn_measured_fraction_theta_max 0.982
_diffrn_measurement_device_type 'Bruker APEX-II CCD'
_diffrn_measurement_method '\f and \w scans'
_diffrn_radiation_type MoK\a
_diffrn_radiation_wavelength 0.71073
_diffrn_reflns_av_R_equivalents 0.0133
_diffrn_reflns_av_unetI/netI 0.0359
_diffrn_reflns_Laue_measured_fraction_full 0.991
_diffrn_reflns_Laue_measured_fraction_max 0.982
_diffrn_reflns_limit_h_max 11
_diffrn_reflns_limit_h_min -12
_diffrn_reflns_limit_k_max 20
_diffrn_reflns_limit_k_min -17
_diffrn_reflns_limit_l_max 12
_diffrn_reflns_limit_l_min -12
_diffrn_reflns_number 11497
_diffrn_reflns_point_group_measured_fraction_full 0.865
_diffrn_reflns_point_group_measured_fraction_max 0.835
_diffrn_reflns_theta_full 25.242
_diffrn_reflns_theta_max 28.358
_diffrn_reflns_theta_min 2.350
_exptl_absorpt_coefficient_mu 0.917
_exptl_absorpt_correction_T_max 0.7457
_exptl_absorpt_correction_T_min 0.6789
_exptl_absorpt_correction_type multi-scan
_exptl_absorpt_process_details 'SADABS, Bruker (2003)'
_exptl_crystal_colour colourless
_exptl_crystal_density_diffrn 1.529
_exptl_crystal_density_meas ?
_exptl_crystal_description block
_exptl_crystal_F_000 620
_exptl_crystal_size_max 0.230
_exptl_crystal_size_mid 0.190
_exptl_crystal_size_min 0.170
_refine_diff_density_max 0.270
_refine_diff_density_min -0.190
_refine_diff_density_rms 0.038
_refine_ls_abs_structure_details
; 
 Flack x determined using 1994 quotients [(I+)-(I-)]/[(I+)+(I-)] 
 (Parsons, Flack and Wagner, Acta Cryst. B69 (2013) 249-259). 
;
_refine_ls_abs_structure_Flack 0.026(3)
_refine_ls_extinction_method none
_refine_ls_goodness_of_fit_ref 1.008
_refine_ls_hydrogen_treatment constr
_refine_ls_matrix_type full
_refine_ls_number_parameters 343
_refine_ls_number_reflns 5513
_refine_ls_number_restraints 73
_refine_ls_restrained_S_all 1.036
_refine_ls_R_factor_all 0.0209
_refine_ls_R_factor_gt 0.0201
_refine_ls_shift/su_max 0.001
_refine_ls_shift/su_mean 0.000
_refine_ls_structure_factor_coef Fsqd
_refine_ls_weighting_details 'w=1/[\s^2^(Fo^2^)+(0.0216P)^2^] where P=(Fo^2^+2Fc^2^)/3'
_refine_ls_weighting_scheme calc
_refine_ls_wR_factor_gt 0.0493
_refine_ls_wR_factor_ref 0.0496
_reflns_Friedel_coverage 0.643
_reflns_Friedel_fraction_full 0.730
_reflns_Friedel_fraction_max 0.678
_reflns_number_gt 5320
_reflns_number_total 5513
_reflns_threshold_expression 'I > 2\s(I)'
_cod_data_source_file om5b00808_si_003.cif
_cod_data_source_block tb170
_cod_depositor_comments
;
The following automatic conversions were performed:

data item '_exptl_crystal_density_meas' value 'n/a' was changed to
'?' -- the value is perceived as not measured.

Automatic conversion script
Id: cif_fix_values 6909 2019-04-08 15:41:33Z antanas 
;
_cod_original_sg_symbol_H-M 'P 21'
_cod_database_code 4088021
_shelx_shelxl_version_number 2014/7
_shelx_space_group_comment
; 
The symmetry employed for this shelxl refinement is uniquely defined 
by the following loop, which should always be used as a source of 
symmetry information in preference to the above space-group names. 
They are only intended as comments. 
;
_shelx_estimated_absorpt_t_min 0.817
_shelx_estimated_absorpt_t_max 0.860

loop_
_space_group_symop_operation_xyz
'x, y, z'
'-x, y+1/2, -z'

loop_
_atom_site_label
_atom_site_type_symbol
_atom_site_fract_x
_atom_site_fract_y
_atom_site_fract_z
_atom_site_U_iso_or_equiv
_atom_site_adp_type
_atom_site_occupancy
_atom_site_site_symmetry_order
_atom_site_calc_flag
_atom_site_refinement_flags_posn
_atom_site_refinement_flags_adp
Ni1 Ni 0.35021(3) 0.04312(2) 0.28349(2) 0.02402(6) Uani 1 1 d . .
P1 P 0.30828(7) 0.17652(3) 0.21693(6) 0.02732(11) Uani 1 1 d . .
P2 P 0.55145(6) 0.08227(3) 0.49212(5) 0.02386(10) Uani 1 1 d . .
F1 F 0.2882(2) -0.10237(9) 0.40828(17) 0.0480(4) Uani 1 1 d . .
F2 F 0.50619(18) -0.12007(8) 0.39396(17) 0.0448(3) Uani 1 1 d . .
F3 F 0.1908(2) -0.17368(10) 0.12603(19) 0.0583(4) Uani 1 1 d . .
F4 F 0.36950(19) -0.10625(10) 0.09221(17) 0.0500(4) Uani 1 1 d . .
F5 F 0.05157(16) -0.02494(11) 0.1283(2) 0.0587(4) Uani 1 1 d . .
F6 F 0.1372(2) 0.00237(12) -0.04065(16) 0.0620(5) Uani 1 1 d . .
C1 C 0.4818(3) 0.23544(13) 0.3512(2) 0.0316(5) Uani 1 1 d . .
H1A H 0.5640 0.2315 0.3169 0.038 Uiso 1 1 calc R U
H1B H 0.4556 0.2959 0.3527 0.038 Uiso 1 1 calc R U
C2 C 0.5403(3) 0.19742(12) 0.5133(2) 0.0313(5) Uani 1 1 d . .
H2A H 0.4677 0.2109 0.5568 0.038 Uiso 1 1 calc R U
H2B H 0.6439 0.2205 0.5831 0.038 Uiso 1 1 calc R U
C3 C 0.2825(3) 0.21155(13) 0.0282(2) 0.0307(4) Uani 1 1 d . .
C4 C 0.4039(3) 0.19902(17) -0.0091(3) 0.0425(5) Uani 1 1 d . .
H4A H 0.4940 0.1692 0.0600 0.051 Uiso 1 1 calc R U
C5 C 0.3940(4) 0.23000(19) -0.1473(3) 0.0522(7) Uani 1 1 d . .
H5A H 0.4789 0.2230 -0.1708 0.063 Uiso 1 1 calc R U
C6 C 0.2626(4) 0.27048(18) -0.2492(3) 0.0547(8) Uani 1 1 d . .
H6A H 0.2565 0.2917 -0.3434 0.066 Uiso 1 1 calc R U
C7 C 0.1395(4) 0.28058(16) -0.2162(3) 0.0478(7) Uani 1 1 d . .
H7A H 0.0475 0.3077 -0.2886 0.057 Uiso 1 1 calc R U
C8 C 0.1485(3) 0.25117(14) -0.0767(2) 0.0370(5) Uani 1 1 d . .
H8A H 0.0631 0.2583 -0.0540 0.044 Uiso 1 1 calc R U
C9 C 0.1458(3) 0.22074(16) 0.2395(3) 0.0407(6) Uani 1 1 d . U
C10 C 0.1514(4) 0.2976(2) 0.3079(3) 0.0606(8) Uani 1 1 d . U
H10A H 0.2453 0.3292 0.3491 0.073 Uiso 1 1 calc R U
C11 C 0.0223(5) 0.3300(3) 0.3178(4) 0.0827(12) Uani 1 1 d . U
H11A H 0.0283 0.3832 0.3660 0.099 Uiso 1 1 calc R U
C12 C -0.1119(6) 0.2856(3) 0.2587(6) 0.0917(14) Uani 1 1 d . U
H12A H -0.1996 0.3076 0.2669 0.110 Uiso 1 1 calc R U
C13 C -0.1231(5) 0.2087(3) 0.1866(7) 0.1120(18) Uani 1 1 d . U
H13A H -0.2185 0.1784 0.1436 0.134 Uiso 1 1 calc R U
C14 C 0.0062(4) 0.1758(2) 0.1776(6) 0.0786(11) Uani 1 1 d . U
H14A H -0.0004 0.1227 0.1292 0.094 Uiso 1 1 calc R U
C15 C 0.7320(2) 0.06532(11) 0.4810(2) 0.0270(4) Uani 1 1 d . .
C16 C 0.7284(3) 0.01865(14) 0.3575(2) 0.0329(4) Uani 1 1 d . .
H16A H 0.6323 -0.0026 0.2810 0.039 Uiso 1 1 calc R U
C17 C 0.8631(3) 0.00304(16) 0.3456(3) 0.0421(5) Uani 1 1 d . .
H17A H 0.8596 -0.0289 0.2611 0.050 Uiso 1 1 calc R U
C18 C 1.0030(3) 0.03373(19) 0.4563(3) 0.0478(6) Uani 1 1 d . .
H18A H 1.0958 0.0229 0.4477 0.057 Uiso 1 1 calc R U
C19 C 1.0089(3) 0.08022(18) 0.5799(3) 0.0469(6) Uani 1 1 d . .
H19A H 1.1056 0.1007 0.6566 0.056 Uiso 1 1 calc R U
C20 C 0.8735(3) 0.09668(15) 0.5911(3) 0.0373(5) Uani 1 1 d . .
H20A H 0.8771 0.1296 0.6745 0.045 Uiso 1 1 calc R U
C21 C 0.5712(2) 0.03532(13) 0.67028(19) 0.0271(4) Uani 1 1 d . .
C22 C 0.7027(3) -0.00835(17) 0.7723(3) 0.0406(5) Uani 1 1 d . .
H22A H 0.7929 -0.0095 0.7561 0.049 Uiso 1 1 calc R U
C23 C 0.7020(3) -0.0504(2) 0.8981(3) 0.0515(7) Uani 1 1 d . .
H23A H 0.7918 -0.0804 0.9675 0.062 Uiso 1 1 calc R U
C24 C 0.5727(3) -0.04895(18) 0.9228(3) 0.0467(6) Uani 1 1 d . .
H24A H 0.5731 -0.0779 1.0088 0.056 Uiso 1 1 calc R U
C25 C 0.4428(3) -0.00572(19) 0.8232(3) 0.0506(7) Uani 1 1 d . .
H25A H 0.3534 -0.0042 0.8405 0.061 Uiso 1 1 calc R U
C26 C 0.4425(3) 0.03596(19) 0.6968(3) 0.0447(5) Uani 1 1 d . .
H26A H 0.3518 0.0654 0.6276 0.054 Uiso 1 1 calc R U
C27 C 0.3676(3) -0.07659(13) 0.3272(3) 0.0309(4) Uani 1 1 d . .
C28 C 0.2734(3) -0.09970(15) 0.1594(3) 0.0369(5) Uani 1 1 d . .
C29 C 0.1866(3) -0.01622(16) 0.1119(2) 0.0369(5) Uani 1 1 d . .

loop_
_atom_site_aniso_label
_atom_site_aniso_U_11
_atom_site_aniso_U_22
_atom_site_aniso_U_33
_atom_site_aniso_U_23
_atom_site_aniso_U_13
_atom_site_aniso_U_12
Ni1 0.02097(12) 0.02535(11) 0.02413(10) 0.00135(9) 0.00873(9) -0.00080(10)
P1 0.0261(3) 0.0286(2) 0.0286(2) 0.00617(18) 0.0135(2) 0.0041(2)
P2 0.0227(2) 0.0242(2) 0.0234(2) 0.00006(17) 0.00923(18) 0.0009(2)
F1 0.0631(10) 0.0413(8) 0.0558(8) 0.0046(6) 0.0411(8) -0.0081(7)
F2 0.0422(8) 0.0281(6) 0.0565(8) 0.0088(6) 0.0155(7) 0.0045(6)
F3 0.0584(10) 0.0454(9) 0.0711(10) -0.0222(7) 0.0293(8) -0.0274(7)
F4 0.0517(9) 0.0570(9) 0.0544(8) -0.0114(7) 0.0355(8) -0.0021(7)
F5 0.0269(8) 0.0693(11) 0.0788(11) -0.0168(8) 0.0229(8) -0.0109(7)
F6 0.0628(11) 0.0755(11) 0.0278(7) -0.0019(6) 0.0027(7) -0.0001(9)
C1 0.0360(12) 0.0252(9) 0.0334(10) 0.0007(7) 0.0155(9) -0.0006(9)
C2 0.0363(12) 0.0261(10) 0.0290(9) -0.0015(7) 0.0125(9) 0.0034(8)
C3 0.0325(12) 0.0308(10) 0.0305(9) 0.0033(7) 0.0157(9) -0.0024(9)
C4 0.0401(14) 0.0542(15) 0.0389(11) 0.0026(9) 0.0228(10) 0.0021(11)
C5 0.0624(18) 0.0635(16) 0.0451(13) -0.0052(11) 0.0369(13) -0.0133(14)
C6 0.082(2) 0.0504(15) 0.0346(12) 0.0030(10) 0.0285(14) -0.0162(15)
C7 0.0600(18) 0.0396(13) 0.0317(11) 0.0090(9) 0.0100(11) -0.0022(12)
C8 0.0376(13) 0.0342(11) 0.0341(10) 0.0055(8) 0.0115(9) 0.0009(9)
C9 0.0420(14) 0.0446(13) 0.0470(12) 0.0238(10) 0.0302(11) 0.0190(11)
C10 0.0526(17) 0.080(2) 0.0484(14) -0.0050(13) 0.0222(13) 0.0275(15)
C11 0.087(3) 0.108(3) 0.0610(19) 0.0086(18) 0.0397(19) 0.056(2)
C12 0.089(3) 0.101(3) 0.127(3) 0.066(3) 0.086(3) 0.062(2)
C13 0.071(3) 0.076(3) 0.228(5) 0.068(3) 0.103(3) 0.032(2)
C14 0.0497(18) 0.0434(15) 0.160(3) 0.027(2) 0.062(2) 0.0117(14)
C15 0.0256(10) 0.0263(10) 0.0310(9) 0.0004(6) 0.0144(8) -0.0014(7)
C16 0.0303(11) 0.0366(11) 0.0340(10) -0.0051(7) 0.0163(9) -0.0040(8)
C17 0.0424(14) 0.0442(12) 0.0505(13) -0.0081(10) 0.0306(11) -0.0031(11)
C18 0.0344(12) 0.0529(15) 0.0658(14) -0.0081(12) 0.0311(11) -0.0020(12)
C19 0.0285(12) 0.0544(14) 0.0558(14) -0.0110(12) 0.0173(11) -0.0107(11)
C20 0.0310(12) 0.0417(12) 0.0396(11) -0.0094(9) 0.0163(10) -0.0055(10)
C21 0.0251(9) 0.0299(10) 0.0247(7) -0.0004(7) 0.0098(7) -0.0013(9)
C22 0.0263(11) 0.0555(15) 0.0375(11) 0.0123(9) 0.0122(9) 0.0029(10)
C23 0.0365(14) 0.0675(17) 0.0388(12) 0.0195(11) 0.0067(10) -0.0009(13)
C24 0.0487(15) 0.0601(15) 0.0328(11) 0.0069(10) 0.0197(10) -0.0095(13)
C25 0.0432(15) 0.0707(18) 0.0500(14) 0.0114(12) 0.0316(12) 0.0037(13)
C26 0.0354(12) 0.0603(15) 0.0429(11) 0.0127(11) 0.0215(9) 0.0107(13)
C27 0.0310(11) 0.0293(10) 0.0364(10) -0.0007(8) 0.0188(9) -0.0037(8)
C28 0.0355(13) 0.0349(11) 0.0453(12) -0.0094(9) 0.0227(11) -0.0130(10)
C29 0.0264(11) 0.0485(13) 0.0311(10) -0.0045(8) 0.0089(9) -0.0062(10)

loop_
_atom_type_symbol
_atom_type_description
_atom_type_scat_dispersion_real
_atom_type_scat_dispersion_imag
_atom_type_scat_source
C C 0.0033 0.0016 'International Tables Vol C Tables 4.2.6.8 and 6.1.1.4'
H H 0.0000 0.0000 'International Tables Vol C Tables 4.2.6.8 and 6.1.1.4'
F F 0.0171 0.0103 'International Tables Vol C Tables 4.2.6.8 and 6.1.1.4'
P P 0.1023 0.0942 'International Tables Vol C Tables 4.2.6.8 and 6.1.1.4'
Ni Ni 0.3393 1.1124 'International Tables Vol C Tables 4.2.6.8 and 6.1.1.4'

loop_
_geom_angle_atom_site_label_1
_geom_angle_atom_site_label_2
_geom_angle_atom_site_label_3
_geom_angle
C27 Ni1 C29 70.89(10)
C27 Ni1 P2 96.96(7)
C29 Ni1 P2 167.71(7)
C27 Ni1 P1 174.58(7)
C29 Ni1 P1 103.90(8)
P2 Ni1 P1 88.29(2)
C27 Ni1 C28 36.99(8)
C29 Ni1 C28 37.24(9)
P2 Ni1 C28 130.65(6)
P1 Ni1 C28 138.52(6)
C9 P1 C3 105.68(10)
C9 P1 C1 106.18(12)
C3 P1 C1 103.13(10)
C9 P1 Ni1 112.92(8)
C3 P1 Ni1 120.88(7)
C1 P1 Ni1 106.78(7)
C21 P2 C15 107.77(9)
C21 P2 C2 106.51(9)
C15 P2 C2 105.00(10)
C21 P2 Ni1 116.10(7)
C15 P2 Ni1 112.46(6)
C2 P2 Ni1 108.26(7)
C2 C1 P1 108.97(15)
C1 C2 P2 106.55(13)
C8 C3 C4 119.4(2)
C8 C3 P1 122.48(18)
C4 C3 P1 118.06(17)
C3 C4 C5 120.2(2)
C6 C5 C4 120.1(3)
C5 C6 C7 120.2(2)
C6 C7 C8 120.3(2)
C3 C8 C7 119.6(2)
C10 C9 C14 118.5(3)
C10 C9 P1 123.4(2)
C14 C9 P1 118.0(2)
C9 C10 C11 121.2(4)
C12 C11 C10 119.8(4)
C11 C12 C13 120.8(3)
C12 C13 C14 119.5(4)
C13 C14 C9 120.2(4)
C20 C15 C16 119.0(2)
C20 C15 P2 122.55(15)
C16 C15 P2 118.44(16)
C17 C16 C15 120.5(2)
C16 C17 C18 120.0(2)
C17 C18 C19 120.3(2)
C20 C19 C18 119.7(2)
C19 C20 C15 120.5(2)
C26 C21 C22 118.74(19)
C26 C21 P2 117.34(15)
C22 C21 P2 123.58(16)
C21 C22 C23 119.8(2)
C24 C23 C22 120.6(2)
C25 C24 C23 119.9(2)
C24 C25 C26 119.8(2)
C21 C26 C25 121.1(2)
F2 C27 F1 104.69(17)
F2 C27 C28 111.87(19)
F1 C27 C28 108.92(18)
F2 C27 Ni1 124.20(15)
F1 C27 Ni1 113.45(14)
C28 C27 Ni1 92.82(14)
F4 C28 F3 105.80(19)
F4 C28 C27 109.11(19)
F3 C28 C27 117.7(2)
F4 C28 C29 108.86(19)
F3 C28 C29 119.1(2)
C27 C28 C29 95.72(18)
F4 C28 Ni1 100.47(13)
F3 C28 Ni1 153.71(17)
C27 C28 Ni1 50.19(10)
C29 C28 Ni1 50.80(11)
F6 C29 F5 104.94(17)
F6 C29 C28 113.02(19)
F5 C29 C28 107.27(19)
F6 C29 Ni1 125.27(17)
F5 C29 Ni1 113.02(15)
C28 C29 Ni1 91.95(14)

loop_
_geom_bond_atom_site_label_1
_geom_bond_atom_site_label_2
_geom_bond_distance
Ni1 C27 1.927(2)
Ni1 C29 1.943(2)
Ni1 P2 2.1701(5)
Ni1 P1 2.1861(6)
Ni1 C28 2.506(2)
P1 C9 1.816(2)
P1 C3 1.820(2)
P1 C1 1.844(2)
P2 C21 1.8104(18)
P2 C15 1.812(2)
P2 C2 1.838(2)
F1 C27 1.383(3)
F2 C27 1.377(3)
F3 C28 1.368(3)
F4 C28 1.356(3)
F5 C29 1.388(3)
F6 C29 1.367(3)
C1 C2 1.535(3)
C3 C8 1.383(3)
C3 C4 1.385(3)
C4 C5 1.390(3)
C5 C6 1.365(5)
C6 C7 1.372(4)
C7 C8 1.396(3)
C9 C10 1.372(4)
C9 C14 1.396(4)
C10 C11 1.389(4)
C11 C12 1.351(7)
C12 C13 1.381(7)
C13 C14 1.389(5)
C15 C20 1.391(3)
C15 C16 1.393(3)
C16 C17 1.376(3)
C17 C18 1.380(4)
C18 C19 1.385(4)
C19 C20 1.383(3)
C21 C26 1.377(3)
C21 C22 1.390(3)
C22 C23 1.393(3)
C23 C24 1.372(4)
C24 C25 1.370(4)
C25 C26 1.390(3)
C27 C28 1.509(3)
C28 C29 1.517(4)

loop_
_geom_torsion_atom_site_label_1
_geom_torsion_atom_site_label_2
_geom_torsion_atom_site_label_3
_geom_torsion_atom_site_label_4
_geom_torsion
C9 P1 C1 C2 82.08(16)
C3 P1 C1 C2 -167.02(15)
Ni1 P1 C1 C2 -38.66(16)
P1 C1 C2 P2 49.37(18)
C21 P2 C2 C1 -165.65(15)
C15 P2 C2 C1 80.20(16)
Ni1 P2 C2 C1 -40.13(17)
C9 P1 C3 C8 -9.5(2)
C1 P1 C3 C8 -120.76(19)
Ni1 P1 C3 C8 120.24(17)
C9 P1 C3 C4 169.3(2)
C1 P1 C3 C4 58.0(2)
Ni1 P1 C3 C4 -61.0(2)
C8 C3 C4 C5 3.4(4)
P1 C3 C4 C5 -175.5(2)
C3 C4 C5 C6 -2.2(4)
C4 C5 C6 C7 -0.2(4)
C5 C6 C7 C8 1.3(4)
C4 C3 C8 C7 -2.2(3)
P1 C3 C8 C7 176.55(18)
C6 C7 C8 C3 -0.1(4)
C3 P1 C9 C10 -91.9(2)
C1 P1 C9 C10 17.2(2)
Ni1 P1 C9 C10 133.8(2)
C3 P1 C9 C14 85.0(2)
C1 P1 C9 C14 -165.9(2)
Ni1 P1 C9 C14 -49.2(2)
C14 C9 C10 C11 0.9(4)
P1 C9 C10 C11 177.8(2)
C9 C10 C11 C12 -0.3(5)
C10 C11 C12 C13 -0.8(6)
C11 C12 C13 C14 1.3(7)
C12 C13 C14 C9 -0.7(6)
C10 C9 C14 C13 -0.4(5)
P1 C9 C14 C13 -177.5(3)
C21 P2 C15 C20 -60.3(2)
C2 P2 C15 C20 52.93(19)
Ni1 P2 C15 C20 170.44(16)
C21 P2 C15 C16 119.34(16)
C2 P2 C15 C16 -127.39(16)
Ni1 P2 C15 C16 -9.89(17)
C20 C15 C16 C17 0.7(3)
P2 C15 C16 C17 -178.99(17)
C15 C16 C17 C18 -0.1(4)
C16 C17 C18 C19 0.1(4)
C17 C18 C19 C20 -0.7(4)
C18 C19 C20 C15 1.4(4)
C16 C15 C20 C19 -1.4(3)
P2 C15 C20 C19 178.29(19)
C15 P2 C21 C26 -175.67(19)
C2 P2 C21 C26 72.1(2)
Ni1 P2 C21 C26 -48.5(2)
C15 P2 C21 C22 -2.5(2)
C2 P2 C21 C22 -114.7(2)
Ni1 P2 C21 C22 124.67(19)
C26 C21 C22 C23 0.1(4)
P2 C21 C22 C23 -173.0(2)
C21 C22 C23 C24 -0.2(4)
C22 C23 C24 C25 -0.1(4)
C23 C24 C25 C26 0.5(4)
C22 C21 C26 C25 0.3(4)
P2 C21 C26 C25 173.8(2)
C24 C25 C26 C21 -0.6(4)
F2 C27 C28 F4 -41.0(2)
F1 C27 C28 F4 -156.23(18)
Ni1 C27 C28 F4 87.79(17)
F2 C27 C28 F3 79.5(3)
F1 C27 C28 F3 -35.7(3)
Ni1 C27 C28 F3 -151.70(19)
F2 C27 C28 C29 -153.22(18)
F1 C27 C28 C29 91.53(19)
Ni1 C27 C28 C29 -24.45(16)
F2 C27 C28 Ni1 -128.8(2)
F1 C27 C28 Ni1 115.98(19)
F4 C28 C29 F6 41.7(3)
F3 C28 C29 F6 -79.6(3)
C27 C28 C29 F6 154.18(19)
Ni1 C28 C29 F6 130.0(2)
F4 C28 C29 F5 156.91(17)
F3 C28 C29 F5 35.6(3)
C27 C28 C29 F5 -90.64(19)
Ni1 C28 C29 F5 -114.86(17)
F4 C28 C29 Ni1 -88.23(17)
F3 C28 C29 Ni1 150.46(18)
C27 C28 C29 Ni1 24.22(16)
